data_2005525
loop_
_publ_author_name
'Ramm, M.'
'Luger, P.'
'Averdung, J.'
'Mattay, J.'

_publ_contact_author
;
      Dr. Matthias Ramm
      Freie Universit\"at Berlin
      Institut f\"ur Kristallographie
      Takustr. 6
      14195 Berlin
      Germany
;
_publ_section_title
;
 1,2-[3,4-Dihydro-2-(4-methoxyphenyl)-2<i>H</i>-pyrrolo][60]fullerene
 Carbon Disulfide
;
_journal_issue 10
_journal_name_full 'Acta Crystallographica Section C'
_journal_page_first 2590
_journal_page_last 2594
_journal_paper_doi 10.1107/S0108270196009742
_journal_volume 52
_journal_year 1996
_chemical_formula_moiety 'C69 H9 N O, C S2'
_chemical_formula_sum 'C70 H9 N O S2'
_chemical_formula_weight 943.90
_chemical_name_systematic
;
1,2-[3,4-Dihydro-2-(5-methoxyphenyl)-2H-pyrrolo)[60]fullerene
;
_space_group_IT_number 14
_symmetry_cell_setting monoclinic
_symmetry_space_group_name_Hall '-P 2yn'
_symmetry_space_group_name_H-M 'P 1 21/n 1'
_audit_creation_method SHELXL
_cell_angle_alpha 90.00
_cell_angle_beta 90.18(2)
_cell_angle_gamma 90.00
_cell_formula_units_Z 4
_cell_length_a 21.094(4)
_cell_length_b 10.022(3)
_cell_length_c 17.293(4)
_cell_measurement_reflns_used 61
_cell_measurement_temperature 293(1)
_cell_measurement_theta_max 36
_cell_measurement_theta_min 15
_cell_volume 3655.8(15)
_computing_cell_refinement 'Stoe diffractometer software'
_computing_data_collection 'Stoe diffractometer software'
_computing_data_reduction 'Stoe diffractometer software'
_computing_molecular_graphics 'ORTEPII (Johnson, 1971), SCHAKAL92 (Keller, 1992)'
_computing_publication_material SHELXL93
_computing_structure_refinement 'SHELXL93 (Sheldrick, 1993)'
_computing_structure_solution 'SHELXS86 (Sheldrick, 1990)'
_diffrn_ambient_temperature 293.0(10)
_diffrn_measurement_device 'Stoe AED'
_diffrn_measurement_method \w/2\q
_diffrn_radiation_monochromator Ni-filter
_diffrn_radiation_source 'fine-focus sealed tube'
_diffrn_radiation_type CuK\a
_diffrn_radiation_wavelength 1.54178
_diffrn_reflns_av_R_equivalents 0.0125
_diffrn_reflns_av_sigmaI/netI 0.0690
_diffrn_reflns_limit_h_max 23
_diffrn_reflns_limit_h_min -23
_diffrn_reflns_limit_k_max 11
_diffrn_reflns_limit_k_min 0
_diffrn_reflns_limit_l_max 19
_diffrn_reflns_limit_l_min 0
_diffrn_reflns_number 5642
_diffrn_reflns_theta_max 60.09
_diffrn_reflns_theta_min 3.30
_diffrn_standards_decay_% 1.2
_diffrn_standards_interval_time 90
_diffrn_standards_number 3
_exptl_absorpt_coefficient_mu 1.829
_exptl_absorpt_correction_type none
_exptl_crystal_colour black
_exptl_crystal_density_diffrn 1.715
_exptl_crystal_density_meas ?
_exptl_crystal_description prism
_exptl_crystal_F_000 1904
_exptl_crystal_size_max 0.40
_exptl_crystal_size_mid 0.24
_exptl_crystal_size_min 0.12
_refine_diff_density_max 0.349
_refine_diff_density_min -0.251
_refine_ls_extinction_coef 0.00010(6)
_refine_ls_extinction_method 'SHELXL93  (Sheldrick, 1993)'
_refine_ls_goodness_of_fit_all 0.881
_refine_ls_goodness_of_fit_obs 1.116
_refine_ls_hydrogen_treatment 'H atoms: see text below'
_refine_ls_matrix_type full
_refine_ls_number_parameters 692
_refine_ls_number_reflns 5436
_refine_ls_number_restraints 1
_refine_ls_restrained_S_all 0.883
_refine_ls_restrained_S_obs 1.118
_refine_ls_R_factor_all 0.1000
_refine_ls_R_factor_obs 0.0451
_refine_ls_shift/esd_max 0.007
_refine_ls_shift/esd_mean 0.001
_refine_ls_structure_factor_coef Fsqd
_refine_ls_weighting_details 'w=1/[\s^2^(Fo^2^)+(0.0779P)^2^] where P=(Fo^2^+2Fc^2^)/3'
_refine_ls_weighting_scheme calc
_refine_ls_wR_factor_all 0.1211
_refine_ls_wR_factor_obs 0.1094
_reflns_number_observed 3098
_reflns_number_total 5436
_reflns_observed_criterion >2sigma(I)
_cod_data_source_file ka1208.cif
_cod_data_source_block global
_cod_depositor_comments
;
The following automatic conversions were performed:

'_geom_bond_publ_flag' value 'YES' changed to 'yes' according to
/home/saulius/struct/CIF-dictionaries/cif_core.dic dictionary named
'cif_core.dic' version 2.4.1 from 2010-06-29 (105
times).

'_geom_angle_publ_flag' value 'YES' changed to 'yes'
according to /home/saulius/struct/CIF-dictionaries/cif_core.dic
dictionary named 'cif_core.dic' version 2.4.1 from 2010-06-29 (203
times).

Automatic conversion script
Id: cif_fix_values 1715 2011-07-08 13:25:40Z adriana 

The following automatic conversions were performed:

'_exptl_crystal_density_meas' value 'not measured' was changed to '?'
- the value is perceived as not measured.

Automatic conversion script
Id: cif_fix_values 3008 2015-01-20 13:52:24Z robertas 

The following automatic conversions were performed:

'_refine_ls_weighting_scheme' value 'calc
w=1/[\s^2^(Fo^2^)+(0.0779P)^2^] where P=(Fo^2^+2Fc^2^)/3' was changed
to 'calc'. New tag '_refine_ls_weighting_details' was created. The
value of the new tag was set to 'w=1/[\s^2^(Fo^2^)+(0.0779P)^2^]
where P=(Fo^2^+2Fc^2^)/3'.

Automatic conversion script
Id: cif_fix_values 3143 2015-03-26 13:38:13Z robertas 
;
_cod_original_sg_symbol_H-M 'P 21/n'
_cod_database_code 2005525

loop_
_symmetry_equiv_pos_as_xyz
'x, y, z'
'x+1/2, -y+1/2, z+1/2'
'-x, -y, -z'
'-x-1/2, y-1/2, -z-1/2'

loop_
_atom_site_aniso_label
_atom_site_aniso_U_11
_atom_site_aniso_U_22
_atom_site_aniso_U_33
_atom_site_aniso_U_12
_atom_site_aniso_U_13
_atom_site_aniso_U_23
S1 0.0925(8) 0.0999(9) 0.0844(8) -0.0066(7) -0.0050(6) 0.0013(6)
S2 0.0923(8) 0.0552(6) 0.1073(8) -0.0001(6) 0.0148(7) 0.0029(5)
O1 0.074(2) 0.0361(12) 0.085(2) -0.0181(11) -0.0226(13) -0.0009(11)
N1 0.066(2) 0.046(2) 0.061(2) -0.0247(14) -0.0045(15) 0.0081(14)
C1 0.062(2) 0.0171(13) 0.057(2) -0.0097(14) -0.019(2) 0.0027(13)
C2 0.067(2) 0.029(2) 0.047(2) -0.012(2) -0.003(2) 0.0063(13)
C3 0.051(2) 0.035(2) 0.040(2) -0.0048(14) 0.0072(14) -0.0019(13)
C4 0.043(2) 0.037(2) 0.068(2) -0.0037(15) 0.012(2) -0.006(2)
C5 0.045(2) 0.041(2) 0.077(2) 0.007(2) -0.007(2) 0.000(2)
C6 0.044(2) 0.028(2) 0.058(2) 0.0001(14) -0.0158(15) 0.0010(14)
C7 0.055(2) 0.041(2) 0.048(2) -0.023(2) -0.025(2) 0.0046(14)
C8 0.082(3) 0.047(2) 0.055(2) -0.007(2) -0.031(2) 0.027(2)
C9 0.073(2) 0.035(2) 0.076(2) 0.007(2) -0.024(2) 0.023(2)
C10 0.055(2) 0.031(2) 0.093(3) 0.008(2) -0.021(2) -0.001(2)
C11 0.058(2) 0.037(2) 0.104(3) 0.020(2) 0.003(2) -0.010(2)
C12 0.060(2) 0.050(2) 0.069(2) 0.010(2) 0.008(2) -0.027(2)
C13 0.070(2) 0.041(2) 0.055(2) -0.007(2) 0.017(2) -0.027(2)
C14 0.095(3) 0.058(2) 0.031(2) -0.014(2) 0.005(2) -0.013(2)
C15 0.079(2) 0.048(2) 0.037(2) -0.006(2) -0.009(2) 0.0082(15)
C16 0.062(2) 0.043(2) 0.042(2) -0.001(2) -0.009(2) 0.0182(14)
C17 0.060(2) 0.0202(14) 0.060(2) -0.0090(15) -0.012(2) 0.0186(14)
C18 0.073(3) 0.031(2) 0.065(2) 0.001(2) -0.033(2) 0.026(2)
C19 0.065(2) 0.034(2) 0.075(2) 0.004(2) -0.027(2) 0.013(2)
C20 0.073(3) 0.0177(15) 0.099(3) 0.013(2) -0.012(2) 0.010(2)
C21 0.069(2) 0.0139(14) 0.079(2) -0.0027(15) -0.014(2) 0.0029(14)
C22 0.073(3) 0.064(2) 0.043(2) -0.014(2) -0.025(2) 0.000(2)
C23 0.074(3) 0.053(2) 0.049(2) -0.004(2) -0.020(2) 0.008(2)
C24 0.062(2) 0.048(2) 0.059(2) -0.005(2) -0.036(2) 0.007(2)
C25 0.055(2) 0.051(2) 0.082(3) 0.000(2) -0.030(2) 0.011(2)
C26 0.082(3) 0.040(2) 0.048(2) -0.019(2) -0.011(2) -0.0199(15)
C27 0.069(2) 0.037(2) 0.063(2) -0.019(2) -0.018(2) -0.010(2)
C28 0.059(2) 0.051(2) 0.059(2) -0.026(2) -0.025(2) 0.000(2)
C29 0.079(3) 0.034(2) 0.111(3) 0.003(2) -0.048(3) 0.032(2)
C30 0.078(3) 0.019(2) 0.123(4) 0.008(2) -0.026(3) 0.010(2)
C31 0.070(2) 0.021(2) 0.092(3) 0.015(2) -0.009(2) -0.012(2)
C32 0.089(3) 0.026(2) 0.083(3) -0.001(2) -0.009(2) -0.018(2)
C33 0.087(3) 0.047(2) 0.071(2) -0.004(2) 0.008(2) -0.039(2)
C34 0.111(4) 0.018(2) 0.090(3) -0.012(2) -0.033(3) 0.016(2)
C35 0.074(3) 0.020(2) 0.097(3) -0.012(2) -0.020(2) -0.013(2)
C36 0.063(2) 0.027(2) 0.083(3) -0.017(2) -0.029(2) -0.012(2)
C37 0.042(2) 0.053(2) 0.084(3) -0.015(2) -0.022(2) 0.004(2)
C38 0.059(2) 0.038(2) 0.089(3) -0.014(2) -0.016(2) 0.006(2)
C39 0.073(3) 0.052(2) 0.062(2) -0.032(2) -0.014(2) 0.012(2)
C40 0.067(2) 0.064(2) 0.066(2) -0.034(2) 0.021(2) 0.018(2)
C41 0.053(2) 0.067(2) 0.077(3) -0.023(2) 0.014(2) -0.014(2)
C42 0.046(2) 0.059(2) 0.077(2) -0.001(2) -0.002(2) 0.002(2)
C43 0.051(2) 0.073(2) 0.057(2) -0.015(2) 0.018(2) -0.017(2)
C44 0.042(2) 0.048(2) 0.103(3) -0.002(2) 0.014(2) -0.028(2)
C45 0.043(2) 0.057(2) 0.098(3) 0.003(2) -0.011(2) 0.001(2)
C46 0.081(3) 0.038(2) 0.073(3) -0.022(2) -0.018(2) 0.014(2)
C47 0.098(3) 0.043(2) 0.068(2) -0.032(2) -0.015(2) 0.032(2)
C48 0.082(3) 0.056(2) 0.045(2) -0.032(2) -0.003(2) 0.003(2)
C49 0.090(3) 0.041(2) 0.082(3) -0.005(2) -0.026(2) 0.032(2)
C50 0.095(3) 0.042(2) 0.038(2) -0.025(2) -0.024(2) 0.0214(15)
C51 0.115(3) 0.065(2) 0.026(2) -0.041(2) -0.009(2) -0.001(2)
C52 0.070(3) 0.082(3) 0.053(2) -0.029(2) 0.007(2) -0.011(2)
C53 0.090(3) 0.063(2) 0.027(2) -0.030(2) -0.007(2) -0.0101(15)
C54 0.073(3) 0.059(2) 0.064(2) -0.005(2) 0.020(2) -0.029(2)
C55 0.071(3) 0.073(3) 0.059(2) -0.019(2) 0.020(2) -0.019(2)
C56 0.063(2) 0.041(2) 0.042(2) -0.016(2) -0.007(2) -0.0069(14)
C57 0.062(2) 0.0250(15) 0.043(2) -0.0033(15) -0.008(2) -0.0126(13)
C58 0.055(2) 0.0242(15) 0.073(2) -0.0041(15) -0.009(2) -0.0188(15)
C59 0.065(2) 0.033(2) 0.069(2) 0.004(2) 0.003(2) -0.017(2)
C60 0.060(2) 0.042(2) 0.103(3) 0.019(2) 0.011(2) -0.020(2)
C61 0.054(2) 0.0275(15) 0.058(2) -0.0108(14) -0.005(2) 0.0112(14)
C62 0.065(2) 0.038(2) 0.054(2) -0.023(2) -0.003(2) 0.009(2)
C63 0.058(2) 0.0217(14) 0.057(2) 0.0025(14) -0.014(2) -0.0007(13)
C64 0.074(3) 0.032(2) 0.069(2) -0.015(2) -0.017(2) 0.006(2)
C65 0.069(2) 0.034(2) 0.072(2) -0.009(2) -0.027(2) 0.011(2)
C66 0.048(2) 0.036(2) 0.059(2) -0.0068(15) -0.009(2) -0.0057(15)
C67 0.068(2) 0.034(2) 0.066(2) -0.009(2) -0.016(2) -0.003(2)
C68 0.072(3) 0.030(2) 0.061(2) -0.002(2) -0.006(2) 0.008(2)
C69 0.068(2) 0.040(2) 0.071(2) -0.010(2) -0.014(2) -0.003(2)
C70 0.072(3) 0.042(2) 0.103(3) 0.003(2) -0.021(2) 0.009(2)

loop_
_atom_site_label
_atom_site_occupancy
_atom_site_fract_x
_atom_site_fract_y
_atom_site_fract_z
_atom_site_U_iso_or_equiv
_atom_site_thermal_displace_type
_atom_site_calc_flag
_atom_site_refinement_flags
_atom_site_type_symbol
S1 1 0.93495(6) 0.67251(12) 0.81099(7) 0.0922(4) Uani d . S
S2 1 1.02412(6) 0.65753(10) 0.67178(7) 0.0849(4) Uani d . S
O1 1 1.03363(11) 1.2026(2) 0.79926(14) 0.0651(7) Uani d . O
N1 1 0.91864(13) 1.1157(3) 0.4646(2) 0.0573(7) Uani d . N
C1 1 0.85465(15) 0.9405(3) 0.5196(2) 0.0454(8) Uani d . C
C2 1 0.8368(2) 0.9522(3) 0.4300(2) 0.0477(8) Uani d . C
C3 1 0.84300(14) 0.8269(3) 0.3832(2) 0.0422(7) Uani d . C
C4 1 0.87283(15) 0.7147(3) 0.4101(2) 0.0493(8) Uani d . C
C5 1 0.8906(2) 0.7031(3) 0.4905(2) 0.0545(9) Uani d . C
C6 1 0.87802(14) 0.7986(3) 0.5418(2) 0.0433(7) Uani d . C
C7 1 0.85130(15) 0.7656(3) 0.6162(2) 0.0484(8) Uani d . C
C8 1 0.8420(2) 0.6343(3) 0.6393(2) 0.0615(10) Uani d . C
C9 1 0.8577(2) 0.5295(3) 0.5846(2) 0.0614(10) Uani d . C
C10 1 0.8810(2) 0.5626(3) 0.5138(2) 0.0593(10) Uani d . C
C11 1 0.8591(2) 0.4934(3) 0.4435(2) 0.0664(10) Uani d . C
C12 1 0.8531(2) 0.5838(3) 0.3819(2) 0.0598(9) Uani d . C
C13 1 0.8046(2) 0.5732(3) 0.3280(2) 0.0553(9) Uani d . C
C14 1 0.7714(2) 0.6929(3) 0.3016(2) 0.0614(10) Uani d . C
C15 1 0.7916(2) 0.8164(3) 0.3304(2) 0.0547(9) Uani d . C
C16 1 0.7456(2) 0.9127(3) 0.3501(2) 0.0488(8) Uani d . C
C17 1 0.7680(2) 0.9850(3) 0.4163(2) 0.0469(8) Uani d . C
C18 1 0.6818(2) 0.8851(3) 0.3419(2) 0.0566(10) Uani d . C
C19 1 0.6381(2) 0.9253(3) 0.3994(2) 0.0583(9) Uani d . C
C20 1 0.6595(2) 0.9938(3) 0.4634(2) 0.0633(10) Uani d . C
C21 1 0.7273(2) 1.0239(3) 0.4723(2) 0.0539(9) Uani d . C
C22 1 0.7073(2) 0.6636(3) 0.2932(2) 0.0598(9) Uani d . C
C23 1 0.6603(2) 0.7562(4) 0.3130(2) 0.0588(9) Uani d . C
C24 1 0.6056(2) 0.7165(3) 0.3528(2) 0.0566(9) Uani d . C
C25 1 0.5894(2) 0.8220(3) 0.4071(2) 0.0625(10) Uani d . C
C26 1 0.6958(2) 0.5230(3) 0.3159(2) 0.0567(9) Uani d . C
C27 1 0.6436(2) 0.4867(3) 0.3545(2) 0.0567(9) Uani d . C
C28 1 0.5956(2) 0.5857(3) 0.3756(2) 0.0566(9) Uani d . C
C29 1 0.8099(2) 0.4252(3) 0.5943(3) 0.0747(12) Uani d . C
C30 1 0.7900(2) 0.3580(3) 0.5262(3) 0.0735(12) Uani d . C
C31 1 0.8146(2) 0.3907(3) 0.4521(2) 0.0610(10) Uani d . C
C32 1 0.7618(2) 0.3810(3) 0.3976(2) 0.0661(10) Uani d . C
C33 1 0.7586(2) 0.4709(3) 0.3367(2) 0.0680(11) Uani d . C
C34 1 0.7226(2) 0.3265(3) 0.5189(2) 0.0729(12) Uani d . C
C35 1 0.7056(2) 0.3419(3) 0.4390(2) 0.0637(10) Uani d . C
C36 1 0.6478(2) 0.3938(3) 0.4191(2) 0.0578(10) Uani d . C
C37 1 0.57126(15) 0.5535(3) 0.4511(2) 0.0599(9) Uani d . C
C38 1 0.6038(2) 0.4335(3) 0.4778(2) 0.0619(10) Uani d . C
C39 1 0.6213(2) 0.4184(3) 0.5543(2) 0.0623(10) Uani d . C
C40 1 0.6052(2) 0.5235(4) 0.6086(2) 0.0653(10) Uani d . C
C41 1 0.5745(2) 0.6404(4) 0.5809(2) 0.0653(10) Uani d . C
C42 1 0.5573(2) 0.6544(3) 0.5014(2) 0.0605(9) Uani d . C
C43 1 0.5939(2) 0.7691(4) 0.6128(2) 0.0601(9) Uani d . C
C44 1 0.5895(2) 0.8628(3) 0.5486(2) 0.0641(10) Uani d . C
C45 1 0.5667(2) 0.7904(4) 0.4792(2) 0.0660(10) Uani d . C
C46 1 0.6803(2) 0.3662(3) 0.5753(2) 0.0637(10) Uani d . C
C47 1 0.7015(2) 0.4360(3) 0.6436(2) 0.0700(11) Uani d . C
C48 1 0.6556(2) 0.5356(4) 0.6639(2) 0.0608(10) Uani d . C
C49 1 0.7668(2) 0.4650(3) 0.6521(2) 0.0713(11) Uani d . C
C50 1 0.7863(2) 0.5971(3) 0.6804(2) 0.0582(10) Uani d . C
C51 1 0.7408(2) 0.6867(4) 0.6995(2) 0.0689(12) Uani d . C
C52 1 0.6747(2) 0.6599(4) 0.6915(2) 0.0682(11) Uani d . C
C53 1 0.7521(2) 0.8288(3) 0.6768(2) 0.0600(10) Uani d . C
C54 1 0.6908(2) 0.8831(4) 0.6562(2) 0.0654(10) Uani d . C
C55 1 0.6410(2) 0.7781(4) 0.6629(2) 0.0676(11) Uani d . C
C56 1 0.8038(2) 0.8666(3) 0.6367(2) 0.0487(8) Uani d . C
C57 1 0.8008(2) 0.9614(3) 0.5760(2) 0.0433(7) Uani d . C
C58 1 0.7435(2) 1.0106(3) 0.5538(2) 0.0508(8) Uani d . C
C59 1 0.6879(2) 0.9706(3) 0.5950(2) 0.0553(9) Uani d . C
C60 1 0.6359(2) 0.9620(3) 0.5388(2) 0.0685(11) Uani d . C
C61 1 0.90698(15) 1.0523(3) 0.5264(2) 0.0466(8) Uani d . C
C62 1 0.8810(2) 1.0705(3) 0.4008(2) 0.0522(9) Uani d D C
C63 1 0.93826(15) 1.0913(3) 0.5986(2) 0.0456(8) Uani d . C
C64 1 0.9543(2) 1.0024(3) 0.6573(2) 0.0583(10) Uani d . C
C65 1 0.9850(2) 1.0412(3) 0.7223(2) 0.0582(9) Uani d . C
C66 1 1.00206(15) 1.1749(3) 0.7326(2) 0.0478(8) Uani d . C
C67 1 0.9852(2) 1.2656(3) 0.6756(2) 0.0560(9) Uani d . C
C68 1 0.9530(2) 1.2242(3) 0.6125(2) 0.0542(9) Uani d . C
C69 1 1.0545(2) 1.3359(3) 0.8119(2) 0.0596(9) Uani d . C
H691 1 1.0780(2) 1.3419(3) 0.8654(2) 0.072 Uiso calc R H
H692 1 1.0152(2) 1.4003(3) 0.8120(2) 0.072 Uiso calc R H
H693 1 1.0857(2) 1.3639(3) 0.7675(2) 0.072 Uiso calc R H
C70 1 0.9793(2) 0.6634(3) 0.7404(2) 0.0719(11) Uani d . C
H64 1 0.9540(13) 0.9086(31) 0.6515(15) 0.048(8) Uiso d . H
H65 1 1.0001(12) 0.9630(27) 0.7689(15) 0.043(7) Uiso d . H
H67 1 0.9897(12) 1.3573(26) 0.6874(14) 0.034(7) Uiso d . H
H68 1 0.9478(12) 1.2816(27) 0.5789(14) 0.028(7) Uiso d . H
H621 1 0.8625(13) 1.1318(28) 0.3684(16) 0.040(8) Uiso d . H
H622 1 0.9157(12) 1.0328(28) 0.3535(15) 0.058(9) Uiso d D H

loop_
_atom_type_symbol
_atom_type_description
_atom_type_scat_dispersion_real
_atom_type_scat_dispersion_imag
_atom_type_scat_source
S S 0.3331 0.5567 'International Tables Vol C Tables 4.2.6.8 and 6.1.1.4'
O O 0.0492 0.0322 'International Tables Vol C Tables 4.2.6.8 and 6.1.1.4'
N N 0.0311 0.0180 'International Tables Vol C Tables 4.2.6.8 and 6.1.1.4'
C C 0.0181 0.0091 'International Tables Vol C Tables 4.2.6.8 and 6.1.1.4'
H H 0.0000 0.0000 'International Tables Vol C Tables 4.2.6.8 and 6.1.1.4'

loop_
_geom_angle_atom_site_label_1
_geom_angle_atom_site_label_2
_geom_angle_atom_site_label_3
_geom_angle
_geom_angle_publ_flag
C66 O1 C69 118.2(2) yes
C61 N1 C62 112.5(3) yes
C57 C1 C6 101.9(2) yes
C57 C1 C61 112.3(2) yes
C6 C1 C61 114.3(2) yes
C57 C1 C2 116.1(3) yes
C6 C1 C2 112.4(2) yes
C61 C1 C2 100.5(2) yes
C3 C2 C17 100.5(2) yes
C3 C2 C62 113.6(3) yes
C17 C2 C62 110.7(2) yes
C3 C2 C1 116.2(2) yes
C17 C2 C1 113.1(3) yes
C62 C2 C1 103.1(2) yes
C4 C3 C15 120.5(3) yes
C4 C3 C2 123.0(3) yes
C15 C3 C2 110.0(3) yes
C3 C4 C5 120.8(3) yes
C3 C4 C12 119.6(3) yes
C5 C4 C12 108.8(3) yes
C6 C5 C4 122.1(3) yes
C6 C5 C10 118.3(3) yes
C4 C5 C10 107.8(3) yes
C5 C6 C7 120.5(3) yes
C5 C6 C1 123.9(3) yes
C7 C6 C1 107.8(3) yes
C8 C7 C6 121.9(3) yes
C8 C7 C56 119.1(3) yes
C6 C7 C56 109.0(3) yes
C7 C8 C50 120.6(3) yes
C7 C8 C9 117.8(3) yes
C50 C8 C9 109.1(3) yes
C10 C9 C8 119.5(3) yes
C10 C9 C29 121.9(4) yes
C8 C9 C29 106.4(4) yes
C9 C10 C11 120.9(3) yes
C9 C10 C5 121.8(3) yes
C11 C10 C5 105.4(3) yes
C31 C11 C12 119.7(4) yes
C31 C11 C10 117.8(4) yes
C12 C11 C10 110.5(3) yes
C13 C12 C11 121.7(3) yes
C13 C12 C4 120.2(3) yes
C11 C12 C4 107.5(3) yes
C12 C13 C33 119.2(3) yes
C12 C13 C14 120.0(3) yes
C33 C13 C14 107.4(3) yes
C22 C14 C15 121.2(4) yes
C22 C14 C13 108.9(3) yes
C15 C14 C13 117.9(3) yes
C14 C15 C16 118.8(3) yes
C14 C15 C3 121.7(3) yes
C16 C15 C3 108.6(3) yes
C18 C16 C15 120.5(3) yes
C18 C16 C17 120.2(3) yes
C15 C16 C17 108.2(3) yes
C21 C17 C16 120.6(3) yes
C21 C17 C2 124.3(3) yes
C16 C17 C2 109.3(3) yes
C16 C18 C19 120.5(3) yes
C16 C18 C23 121.0(3) yes
C19 C18 C23 106.8(3) yes
C20 C19 C18 119.5(3) yes
C20 C19 C25 120.5(4) yes
C18 C19 C25 108.7(3) yes
C19 C20 C60 120.4(3) yes
C19 C20 C21 120.2(4) yes
C60 C20 C21 106.9(3) yes
C17 C21 C58 121.2(3) yes
C17 C21 C20 119.1(3) yes
C58 C21 C20 107.9(3) yes
C14 C22 C23 121.6(3) yes
C14 C22 C26 109.5(3) yes
C23 C22 C26 116.6(3) yes
C22 C23 C24 121.0(3) yes
C22 C23 C18 116.8(3) yes
C24 C23 C18 109.9(3) yes
C28 C24 C23 122.3(3) yes
C28 C24 C25 117.8(3) yes
C23 C24 C25 107.8(3) yes
C45 C25 C24 120.1(3) yes
C45 C25 C19 119.6(3) yes
C24 C25 C19 106.8(3) yes
C27 C26 C33 121.5(3) yes
C27 C26 C22 121.8(3) yes
C33 C26 C22 104.7(3) yes
C26 C27 C36 120.6(3) yes
C26 C27 C28 120.6(3) yes
C36 C27 C28 106.3(3) yes
C24 C28 C37 121.7(3) yes
C24 C28 C27 117.6(3) yes
C37 C28 C27 108.9(3) yes
C49 C29 C30 122.2(4) yes
C49 C29 C9 109.0(4) yes
C30 C29 C9 116.5(4) yes
C29 C30 C31 122.1(4) yes
C29 C30 C34 117.4(4) yes
C31 C30 C34 109.2(4) yes
C11 C31 C30 120.7(3) yes
C11 C31 C32 119.4(3) yes
C30 C31 C32 106.7(3) yes
C33 C32 C35 121.0(4) yes
C33 C32 C31 118.8(3) yes
C35 C32 C31 109.0(3) yes
C32 C33 C13 121.1(4) yes
C32 C33 C26 117.3(4) yes
C13 C33 C26 109.5(3) yes
C46 C34 C35 119.3(4) yes
C46 C34 C30 120.4(4) yes
C35 C34 C30 107.5(4) yes
C36 C35 C34 120.1(4) yes
C36 C35 C32 120.4(4) yes
C34 C35 C32 107.7(3) yes
C35 C36 C38 120.4(4) yes
C35 C36 C27 119.1(4) yes
C38 C36 C27 109.1(3) yes
C42 C37 C28 119.3(3) yes
C42 C37 C38 120.7(3) yes
C28 C37 C38 107.6(3) yes
C39 C38 C36 118.4(3) yes
C39 C38 C37 121.2(4) yes
C36 C38 C37 108.0(3) yes
C38 C39 C46 121.7(4) yes
C38 C39 C40 118.6(4) yes
C46 C39 C40 108.2(3) yes
C41 C40 C48 119.4(3) yes
C41 C40 C39 119.1(3) yes
C48 C40 C39 108.7(3) yes
C40 C41 C42 121.3(3) yes
C40 C41 C43 118.3(4) yes
C42 C41 C43 110.3(3) yes
C37 C42 C41 119.1(3) yes
C37 C42 C45 120.3(4) yes
C41 C42 C45 108.5(3) yes
C55 C43 C44 120.1(3) yes
C55 C43 C41 121.2(4) yes
C44 C43 C41 105.4(3) yes
C60 C44 C43 120.3(4) yes
C60 C44 C45 118.3(4) yes
C43 C44 C45 108.7(3) yes
C25 C45 C42 120.8(4) yes
C25 C45 C44 120.4(3) yes
C42 C45 C44 107.2(3) yes
C34 C46 C39 119.9(4) yes
C34 C46 C47 121.3(4) yes
C39 C46 C47 107.7(4) yes
C49 C47 C48 119.3(3) yes
C49 C47 C46 118.9(4) yes
C48 C47 C46 109.3(3) yes
C52 C48 C40 121.2(4) yes
C52 C48 C47 120.7(4) yes
C40 C48 C47 106.1(3) yes
C29 C49 C47 119.8(4) yes
C29 C49 C50 108.1(4) yes
C47 C49 C50 119.4(4) yes
C51 C50 C8 122.2(3) yes
C51 C50 C49 118.7(4) yes
C8 C50 C49 107.4(4) yes
C50 C51 C52 123.0(3) yes
C50 C51 C53 116.9(3) yes
C52 C51 C53 108.0(4) yes
C48 C52 C51 118.9(4) yes
C48 C52 C55 117.9(3) yes
C51 C52 C55 110.7(3) yes
C56 C53 C54 119.4(3) yes
C56 C53 C51 122.1(4) yes
C54 C53 C51 106.3(3) yes
C59 C54 C53 117.8(3) yes
C59 C54 C55 118.7(4) yes
C53 C54 C55 110.2(3) yes
C43 C55 C52 121.9(4) yes
C43 C55 C54 121.8(4) yes
C52 C55 C54 104.8(3) yes
C53 C56 C57 122.4(3) yes
C53 C56 C7 118.9(3) yes
C57 C56 C7 108.2(3) yes
C58 C57 C56 119.3(3) yes
C58 C57 C1 122.4(3) yes
C56 C57 C1 110.7(3) yes
C57 C58 C59 119.2(3) yes
C57 C58 C21 120.8(3) yes
C59 C58 C21 108.5(3) yes
C54 C59 C58 121.8(3) yes
C54 C59 C60 120.3(3) yes
C58 C59 C60 107.4(3) yes
C44 C60 C20 120.7(4) yes
C44 C60 C59 118.8(4) yes
C20 C60 C59 109.2(3) yes
N1 C61 C63 119.8(3) yes
N1 C61 C1 115.5(3) yes
C63 C61 C1 124.5(3) yes
N1 C62 C2 108.3(3) yes
C68 C63 C64 115.7(3) yes
C68 C63 C61 120.3(3) yes
C64 C63 C61 124.0(3) yes
C65 C64 C63 122.5(3) yes
C64 C65 C66 120.3(3) yes
O1 C66 C67 126.4(3) yes
O1 C66 C65 115.4(3) yes
C67 C66 C65 118.1(3) yes
C68 C67 C66 120.1(3) yes
C67 C68 C63 123.2(3) yes
S2 C70 S1 178.4(3) yes

loop_
_geom_bond_atom_site_label_1
_geom_bond_atom_site_label_2
_geom_bond_distance
_geom_bond_publ_flag
S1 C70 1.543(4) yes
S2 C70 1.521(4) yes
O1 C66 1.358(4) yes
O1 C69 1.424(3) yes
N1 C61 1.267(4) yes
N1 C62 1.431(4) yes
C1 C57 1.514(4) yes
C1 C6 1.553(4) yes
C1 C61 1.577(4) yes
C1 C2 1.597(4) yes
C2 C3 1.501(4) yes
C2 C17 1.506(4) yes
C2 C62 1.592(4) yes
C3 C4 1.369(4) yes
C3 C15 1.419(4) yes
C4 C5 1.443(4) yes
C4 C12 1.460(4) yes
C5 C6 1.332(4) yes
C5 C10 1.478(4) yes
C6 C7 1.445(4) yes
C7 C8 1.390(4) yes
C7 C56 1.469(4) yes
C8 C50 1.425(5) yes
C8 C9 1.452(5) yes
C9 C10 1.361(5) yes
C9 C29 1.462(5) yes
C10 C11 1.473(5) yes
C11 C31 1.401(5) yes
C11 C12 1.404(5) yes
C12 C13 1.386(5) yes
C13 C33 1.420(5) yes
C13 C14 1.461(5) yes
C14 C22 1.389(5) yes
C14 C15 1.401(4) yes
C15 C16 1.411(4) yes
C16 C18 1.381(4) yes
C16 C17 1.434(4) yes
C17 C21 1.354(4) yes
C18 C19 1.418(5) yes
C18 C23 1.456(5) yes
C19 C20 1.378(5) yes
C19 C25 1.464(5) yes
C20 C60 1.433(5) yes
C20 C21 1.469(5) yes
C21 C58 1.456(5) yes
C22 C23 1.402(5) yes
C22 C26 1.483(4) yes
C23 C24 1.402(5) yes
C24 C28 1.386(5) yes
C24 C25 1.456(5) yes
C25 C45 1.375(5) yes
C26 C27 1.339(5) yes
C26 C33 1.468(5) yes
C27 C36 1.457(4) yes
C27 C28 1.465(5) yes
C28 C37 1.440(5) yes
C29 C49 1.411(6) yes
C29 C30 1.418(5) yes
C30 C31 1.422(5) yes
C30 C34 1.463(5) yes
C31 C32 1.460(5) yes
C32 C33 1.388(5) yes
C32 C35 1.441(5) yes
C34 C46 1.382(5) yes
C34 C35 1.435(5) yes
C35 C36 1.368(5) yes
C36 C38 1.434(5) yes
C37 C42 1.366(5) yes
C37 C38 1.459(5) yes
C38 C39 1.379(5) yes
C39 C46 1.399(5) yes
C39 C40 1.452(5) yes
C40 C41 1.422(5) yes
C40 C48 1.432(5) yes
C41 C42 1.428(5) yes
C41 C43 1.461(5) yes
C42 C45 1.429(5) yes
C43 C55 1.320(5) yes
C43 C44 1.457(5) yes
C44 C60 1.405(5) yes
C44 C45 1.481(5) yes
C46 C47 1.442(5) yes
C47 C49 1.415(5) yes
C47 C48 1.435(5) yes
C48 C52 1.394(5) yes
C49 C50 1.470(5) yes
C50 C51 1.356(5) yes
C51 C52 1.427(5) yes
C51 C53 1.497(4) yes
C52 C55 1.466(5) yes
C53 C56 1.349(5) yes
C53 C54 1.446(5) yes
C54 C59 1.376(5) yes
C54 C55 1.491(5) yes
C56 C57 1.417(4) yes
C57 C58 1.359(4) yes
C58 C59 1.431(5) yes
C59 C60 1.466(5) yes
C61 C63 1.464(4) yes
C63 C68 1.388(4) yes
C63 C64 1.393(4) yes
C64 C65 1.352(4) yes
C65 C66 1.399(4) yes
C66 C67 1.387(4) yes
C67 C68 1.348(4) yes

loop_
_geom_torsion_atom_site_label_1
_geom_torsion_atom_site_label_2
_geom_torsion_atom_site_label_3
_geom_torsion_atom_site_label_4
_geom_torsion
C57 C1 C2 C3 -114.7(3)
C6 C1 C2 C3 2.0(4)
C61 C1 C2 C3 123.9(3)
C57 C1 C2 C17 0.9(3)
C6 C1 C2 C17 117.6(3)
C61 C1 C2 C17 -120.5(2)
C57 C1 C2 C62 120.5(3)
C6 C1 C2 C62 -122.8(3)
C61 C1 C2 C62 -1.0(3)
C17 C2 C3 C4 -134.2(3)
C62 C2 C3 C4 107.6(3)
C1 C2 C3 C4 -11.7(4)
C17 C2 C3 C15 17.4(3)
C62 C2 C3 C15 -100.8(3)
C1 C2 C3 C15 139.9(3)
C15 C3 C4 C5 -137.9(3)
C2 C3 C4 C5 10.8(5)
C15 C3 C4 C12 2.4(5)
C2 C3 C4 C12 151.1(3)
C3 C4 C5 C6 1.1(5)
C12 C4 C5 C6 -142.9(3)
C3 C4 C5 C10 143.3(3)
C12 C4 C5 C10 -0.8(4)
C4 C5 C6 C7 133.9(3)
C10 C5 C6 C7 -4.5(5)
C4 C5 C6 C1 -11.4(5)
C10 C5 C6 C1 -149.8(3)
C57 C1 C6 C5 134.1(3)
C61 C1 C6 C5 -104.6(3)
C2 C1 C6 C5 9.1(4)
C57 C1 C6 C7 -14.9(3)
C61 C1 C6 C7 106.4(3)
C2 C1 C6 C7 -139.9(3)
C5 C6 C7 C8 4.7(5)
C1 C6 C7 C8 154.9(3)
C5 C6 C7 C56 -140.4(3)
C1 C6 C7 C56 9.8(3)
C6 C7 C8 C50 -140.1(3)
C56 C7 C8 C50 1.7(4)
C6 C7 C8 C9 -2.3(5)
C56 C7 C8 C9 139.4(3)
C7 C8 C9 C10 0.2(5)
C50 C8 C9 C10 142.5(3)
C7 C8 C9 C29 -142.8(3)
C50 C8 C9 C29 -0.6(3)
C8 C9 C10 C11 -137.8(3)
C29 C9 C10 C11 -0.5(5)
C8 C9 C10 C5 -0.3(5)
C29 C9 C10 C5 137.0(3)
C6 C5 C10 C9 2.5(5)
C4 C5 C10 C9 -141.3(3)
C6 C5 C10 C11 145.5(3)
C4 C5 C10 C11 1.7(4)
C9 C10 C11 C31 -1.3(5)
C5 C10 C11 C31 -144.7(3)
C9 C10 C11 C12 141.3(3)
C5 C10 C11 C12 -2.1(4)
C31 C11 C12 C13 -1.1(5)
C10 C11 C12 C13 -143.0(3)
C31 C11 C12 C4 143.5(3)
C10 C11 C12 C4 1.7(4)
C3 C4 C12 C13 0.2(5)
C5 C4 C12 C13 144.7(3)
C3 C4 C12 C11 -145.1(3)
C5 C4 C12 C11 -0.5(4)
C11 C12 C13 C33 2.0(5)
C4 C12 C13 C33 -138.3(3)
C11 C12 C13 C14 137.9(3)
C4 C12 C13 C14 -2.4(5)
C12 C13 C14 C22 -141.3(3)
C33 C13 C14 C22 -0.9(4)
C12 C13 C14 C15 2.0(5)
C33 C13 C14 C15 142.5(3)
C22 C14 C15 C16 -0.9(5)
C13 C14 C15 C16 -139.6(3)
C22 C14 C15 C3 139.2(3)
C13 C14 C15 C3 0.6(5)
C4 C3 C15 C14 -2.8(5)
C2 C3 C15 C14 -155.2(3)
C4 C3 C15 C16 140.9(3)
C2 C3 C15 C16 -11.5(3)
C14 C15 C16 C18 0.8(4)
C3 C15 C16 C18 -144.1(3)
C14 C15 C16 C17 144.7(3)
C3 C15 C16 C17 -0.2(3)
C18 C16 C17 C21 1.7(4)
C15 C16 C17 C21 -142.5(3)
C18 C16 C17 C2 155.8(3)
C15 C16 C17 C2 11.7(3)
C3 C2 C17 C21 135.6(3)
C62 C2 C17 C21 -104.1(3)
C1 C2 C17 C21 11.0(4)
C3 C2 C17 C16 -17.4(3)
C62 C2 C17 C16 102.9(3)
C1 C2 C17 C16 -142.0(2)
C15 C16 C18 C19 138.5(3)
C17 C16 C18 C19 -1.3(4)
C15 C16 C18 C23 0.2(5)
C17 C16 C18 C23 -139.6(3)
C16 C18 C19 C20 0.7(4)
C23 C18 C19 C20 144.2(3)
C16 C18 C19 C25 -143.1(3)
C23 C18 C19 C25 0.3(3)
C18 C19 C20 C60 -137.6(3)
C25 C19 C20 C60 2.0(5)
C18 C19 C20 C21 -0.5(4)
C25 C19 C20 C21 139.1(3)
C16 C17 C21 C58 137.1(3)
C2 C17 C21 C58 -13.1(4)
C16 C17 C21 C20 -1.4(4)
C2 C17 C21 C20 -151.6(3)
C19 C20 C21 C17 0.9(4)
C60 C20 C21 C17 143.0(3)
C19 C20 C21 C58 -142.6(3)
C60 C20 C21 C58 -0.4(3)
C15 C14 C22 C23 0.1(5)
C13 C14 C22 C23 142.0(3)
C15 C14 C22 C26 -140.6(3)
C13 C14 C22 C26 1.3(4)
C14 C22 C23 C24 -137.7(3)
C26 C22 C23 C24 0.5(4)
C14 C22 C23 C18 0.8(5)
C26 C22 C23 C18 138.9(3)
C16 C18 C23 C22 -0.9(5)
C19 C18 C23 C22 -144.1(3)
C16 C18 C23 C24 141.9(3)
C19 C18 C23 C24 -1.3(3)
C22 C23 C24 C28 1.2(5)
C18 C23 C24 C28 -139.8(3)
C22 C23 C24 C25 142.7(3)
C18 C23 C24 C25 1.7(3)
C28 C24 C25 C45 1.7(5)
C23 C24 C25 C45 -141.8(3)
C28 C24 C25 C19 142.1(3)
C23 C24 C25 C19 -1.5(3)
C20 C19 C25 C45 -2.2(5)
C18 C19 C25 C45 141.3(3)
C20 C19 C25 C24 -142.8(3)
C18 C19 C25 C24 0.7(3)
C14 C22 C26 C27 141.8(3)
C23 C22 C26 C27 -1.1(5)
C14 C22 C26 C33 -1.2(4)
C23 C22 C26 C33 -144.1(3)
C33 C26 C27 C36 0.3(4)
C22 C26 C27 C36 -136.7(3)
C33 C26 C27 C28 137.1(3)
C22 C26 C27 C28 0.2(5)
C23 C24 C28 C37 136.7(3)
C25 C24 C28 C37 -1.2(5)
C23 C24 C28 C27 -2.1(5)
C25 C24 C28 C27 -140.0(3)
C26 C27 C28 C24 1.4(5)
C36 C27 C28 C24 143.6(3)
C26 C27 C28 C37 -142.3(3)
C36 C27 C28 C37 -0.1(3)
C10 C9 C29 C49 -141.8(4)
C8 C9 C29 C49 0.2(4)
C10 C9 C29 C30 1.4(5)
C8 C9 C29 C30 143.4(3)
C49 C29 C30 C31 137.4(4)
C9 C29 C30 C31 -0.6(5)
C49 C29 C30 C34 -2.1(5)
C9 C29 C30 C34 -140.2(3)
C12 C11 C31 C30 -137.1(4)
C10 C11 C31 C30 2.0(5)
C12 C11 C31 C32 -1.2(5)
C10 C11 C31 C32 137.9(3)
C29 C30 C31 C11 -1.1(5)
C34 C30 C31 C11 141.3(3)
C29 C30 C31 C32 -141.8(3)
C34 C30 C31 C32 0.6(4)
C11 C31 C32 C33 2.6(5)
C30 C31 C32 C33 143.9(3)
C11 C31 C32 C35 -141.6(3)
C30 C31 C32 C35 -0.3(4)
C35 C32 C33 C13 138.1(3)
C31 C32 C33 C13 -1.8(5)
C35 C32 C33 C26 -0.5(5)
C31 C32 C33 C26 -140.4(3)
C12 C13 C33 C32 -0.5(5)
C14 C13 C33 C32 -141.4(3)
C12 C13 C33 C26 140.9(3)
C14 C13 C33 C26 0.1(4)
C27 C26 C33 C32 0.7(4)
C22 C26 C33 C32 143.8(3)
C27 C26 C33 C13 -142.4(3)
C22 C26 C33 C13 0.7(4)
C29 C30 C34 C46 2.4(5)
C31 C30 C34 C46 -142.0(3)
C29 C30 C34 C35 143.7(3)
C31 C30 C34 C35 -0.7(4)
C46 C34 C35 C36 -0.8(5)
C30 C34 C35 C36 -142.5(3)
C46 C34 C35 C32 142.3(3)
C30 C34 C35 C32 0.5(4)
C33 C32 C35 C36 -0.5(5)
C31 C32 C35 C36 142.8(3)
C33 C32 C35 C34 -143.4(3)
C31 C32 C35 C34 -0.1(4)
C34 C35 C36 C38 0.1(5)
C32 C35 C36 C38 -138.2(3)
C34 C35 C36 C27 139.8(3)
C32 C35 C36 C27 1.4(5)
C26 C27 C36 C35 -1.3(4)
C28 C27 C36 C35 -143.5(3)
C26 C27 C36 C38 142.5(3)
C28 C27 C36 C38 0.3(3)
C24 C28 C37 C42 0.4(5)
C27 C28 C37 C42 142.2(3)
C24 C28 C37 C38 -142.0(3)
C27 C28 C37 C38 -0.1(3)
C35 C36 C38 C39 0.1(5)
C27 C36 C38 C39 -143.1(3)
C35 C36 C38 C37 142.9(3)
C27 C36 C38 C37 -0.4(3)
C42 C37 C38 C39 0.0(5)
C28 C37 C38 C39 141.8(3)
C42 C37 C38 C36 -141.5(3)
C28 C37 C38 C36 0.3(4)
C36 C38 C39 C46 0.2(5)
C37 C38 C39 C46 -137.5(4)
C36 C38 C39 C40 139.2(3)
C37 C38 C39 C40 1.5(5)
C38 C39 C40 C41 -2.5(5)
C46 C39 C40 C41 141.5(3)
C38 C39 C40 C48 -144.0(3)
C46 C39 C40 C48 0.0(4)
C48 C40 C41 C42 139.4(4)
C39 C40 C41 C42 2.1(5)
C48 C40 C41 C43 -2.6(5)
C39 C40 C41 C43 -139.9(3)
C28 C37 C42 C41 -138.0(3)
C38 C37 C42 C41 -0.5(5)
C28 C37 C42 C45 0.1(5)
C38 C37 C42 C45 137.5(4)
C40 C41 C42 C37 -0.5(5)
C43 C41 C42 C37 144.1(3)
C40 C41 C42 C45 -143.1(3)
C43 C41 C42 C45 1.6(4)
C40 C41 C43 C55 3.6(5)
C42 C41 C43 C55 -142.3(4)
C40 C41 C43 C44 144.4(3)
C42 C41 C43 C44 -1.5(4)
C55 C43 C44 C60 1.1(5)
C41 C43 C44 C60 -140.2(3)
C55 C43 C44 C45 142.2(3)
C41 C43 C44 C45 0.9(4)
C24 C25 C45 C42 -1.3(5)
C19 C25 C45 C42 -136.7(4)
C24 C25 C45 C44 137.3(3)
C19 C25 C45 C44 1.9(5)
C37 C42 C45 C25 0.4(5)
C41 C42 C45 C25 142.4(3)
C37 C42 C45 C44 -143.0(3)
C41 C42 C45 C44 -1.0(4)
C60 C44 C45 C25 -1.5(5)
C43 C44 C45 C25 -143.5(3)
C60 C44 C45 C42 142.0(3)
C43 C44 C45 C42 0.0(4)
C35 C34 C46 C39 1.1(5)
C30 C34 C46 C39 137.9(3)
C35 C34 C46 C47 -138.5(3)
C30 C34 C46 C47 -1.6(5)
C38 C39 C46 C34 -0.8(5)
C40 C39 C46 C34 -143.5(3)
C38 C39 C46 C47 143.6(3)
C40 C39 C46 C47 0.9(4)
C34 C46 C47 C49 0.4(5)
C39 C46 C47 C49 -143.4(3)
C34 C46 C47 C48 142.3(3)
C39 C46 C47 C48 -1.6(4)
C41 C40 C48 C52 0.4(5)
C39 C40 C48 C52 141.8(3)
C41 C40 C48 C47 -142.3(3)
C39 C40 C48 C47 -1.0(3)
C49 C47 C48 C52 0.3(5)
C46 C47 C48 C52 -141.4(3)
C49 C47 C48 C40 143.2(3)
C46 C47 C48 C40 1.6(4)
C30 C29 C49 C47 1.0(5)
C9 C29 C49 C47 141.7(3)
C30 C29 C49 C50 -140.4(3)
C9 C29 C49 C50 0.3(4)
C48 C47 C49 C29 -138.1(3)
C46 C47 C49 C29 -0.1(5)
C48 C47 C49 C50 -1.0(5)
C46 C47 C49 C50 137.1(4)
C7 C8 C50 C51 -0.7(5)
C9 C8 C50 C51 -141.7(3)
C7 C8 C50 C49 141.8(3)
C9 C8 C50 C49 0.8(3)
C29 C49 C50 C51 143.4(3)
C47 C49 C50 C51 1.7(5)
C29 C49 C50 C8 -0.7(4)
C47 C49 C50 C8 -142.3(3)
C8 C50 C51 C52 136.8(4)
C49 C50 C51 C52 -1.8(5)
C8 C50 C51 C53 -1.2(5)
C49 C50 C51 C53 -139.8(3)
C40 C48 C52 C51 -137.7(4)
C47 C48 C52 C51 -0.3(5)
C40 C48 C52 C55 0.8(5)
C47 C48 C52 C55 138.3(3)
C50 C51 C52 C48 1.1(5)
C53 C51 C52 C48 142.2(3)
C50 C51 C52 C55 -140.2(3)
C53 C51 C52 C55 0.9(4)
C50 C51 C53 C56 2.3(5)
C52 C51 C53 C56 -141.5(3)
C50 C51 C53 C54 144.3(3)
C52 C51 C53 C54 0.5(3)
C56 C53 C54 C59 1.0(5)
C51 C53 C54 C59 -142.2(3)
C56 C53 C54 C55 141.5(3)
C51 C53 C54 C55 -1.7(4)
C44 C43 C55 C52 -137.6(4)
C41 C43 C55 C52 -2.4(5)
C44 C43 C55 C54 0.2(5)
C41 C43 C55 C54 135.4(4)
C48 C52 C55 C43 0.2(5)
C51 C52 C55 C43 141.9(3)
C48 C52 C55 C54 -143.6(3)
C51 C52 C55 C54 -1.9(4)
C59 C54 C55 C43 -1.5(5)
C53 C54 C55 C43 -141.6(4)
C59 C54 C55 C52 142.4(3)
C53 C54 C55 C52 2.3(4)
C54 C53 C56 C57 1.9(5)
C51 C53 C56 C57 139.1(3)
C54 C53 C56 C7 -138.7(3)
C51 C53 C56 C7 -1.4(4)
C8 C7 C56 C53 -0.6(4)
C6 C7 C56 C53 145.6(3)
C8 C7 C56 C57 -146.2(3)
C6 C7 C56 C57 0.0(3)
C53 C56 C57 C58 -4.1(4)
C7 C56 C57 C58 140.1(3)
C53 C56 C57 C1 -154.4(3)
C7 C56 C57 C1 -10.2(3)
C6 C1 C57 C58 -133.9(3)
C61 C1 C57 C58 103.4(3)
C2 C1 C57 C58 -11.5(4)
C6 C1 C57 C56 15.4(3)
C61 C1 C57 C56 -107.3(3)
C2 C1 C57 C56 137.8(2)
C56 C57 C58 C59 3.2(4)
C1 C57 C58 C59 150.0(3)
C56 C57 C58 C21 -135.9(3)
C1 C57 C58 C21 10.8(4)
C17 C21 C58 C57 1.6(4)
C20 C21 C58 C57 144.1(3)
C17 C21 C58 C59 -141.4(3)
C20 C21 C58 C59 1.1(3)
C53 C54 C59 C58 -1.7(5)
C55 C54 C59 C58 -138.8(3)
C53 C54 C59 C60 138.5(3)
C55 C54 C59 C60 1.4(5)
C57 C58 C59 C54 -0.4(4)
C21 C58 C59 C54 143.3(3)
C57 C58 C59 C60 -145.0(3)
C21 C58 C59 C60 -1.3(3)
C43 C44 C60 C20 138.7(4)
C45 C44 C60 C20 1.2(5)
C43 C44 C60 C59 -1.1(5)
C45 C44 C60 C59 -138.6(3)
C19 C20 C60 C44 -1.5(5)
C21 C20 C60 C44 -143.6(3)
C19 C20 C60 C59 141.7(3)
C21 C20 C60 C59 -0.4(3)
C54 C59 C60 C44 -0.1(5)
C58 C59 C60 C44 145.1(3)
C54 C59 C60 C20 -144.2(3)
C58 C59 C60 C20 1.1(3)
C62 N1 C61 C63 -176.1(3)
C62 N1 C61 C1 -0.2(4)
C57 C1 C61 N1 -123.3(3)
C6 C1 C61 N1 121.3(3)
C2 C1 C61 N1 0.8(4)
C57 C1 C61 C63 52.4(4)
C6 C1 C61 C63 -63.0(4)
C2 C1 C61 C63 176.4(3)
C61 N1 C62 C2 -0.5(4)
C3 C2 C62 N1 -125.6(3)
C17 C2 C62 N1 122.2(3)
C1 C2 C62 N1 0.9(4)
N1 C61 C63 C68 32.9(5)
C1 C61 C63 C68 -142.6(3)
N1 C61 C63 C64 -148.0(3)
C1 C61 C63 C64 36.5(5)
C68 C63 C64 C65 -2.9(5)
C61 C63 C64 C65 177.9(3)
C63 C64 C65 C66 -0.3(6)
C69 O1 C66 C67 -3.0(5)
C69 O1 C66 C65 177.6(3)
C64 C65 C66 O1 -178.8(3)
C64 C65 C66 C67 1.8(5)
O1 C66 C67 C68 -179.2(3)
C65 C66 C67 C68 0.1(5)
C66 C67 C68 C63 -3.7(6)
C64 C63 C68 C67 4.9(5)
C61 C63 C68 C67 -175.9(3)
